data_4071528
loop_
_publ_author_name
'Mendoza-Ferri, Maria-Grazia'
'Hartinger, Christian G.'
'Eichinger, Rene E.'
'Stolyarova, Natalya'
'Severin, Kay'
'Jakupec, Michael A.'
'Nazarov, Alexey A.'
'Keppler, Bernhard K.'

_publ_section_title
;
 Influence of the Spacer Length on thein VitroAnticancer Activity of
 Dinuclear Ruthenium&#x2212;Arene Compounds
;
_journal_issue 11
_journal_name_full Organometallics
_journal_page_first 2405
_journal_paper_doi 10.1021/om800207t
_journal_volume 27
_journal_year 2008
_chemical_formula_sum 'C40 H52 Cl8 N2 O4 Ru2'
_chemical_formula_weight 1110.58
_chemical_name_systematic
; 
1,6-Bis{chloro[3-(oxo-kappaO)-2-methyl-4-pyridinonato-kappaO4](eta^6^-
p-isopropyltoluene)ruthenium}hexane chloroform solvate
;
_space_group_IT_number 2
_symmetry_cell_setting triclinic
_symmetry_space_group_name_Hall '-P 1'
_symmetry_space_group_name_H-M 'P -1'
_atom_sites_solution_hydrogens geom
_atom_sites_solution_primary direct
_atom_sites_solution_secondary difmap
_audit_creation_method SHELXL-97
_cell_angle_alpha 69.527(8)
_cell_angle_beta 83.300(10)
_cell_angle_gamma 88.409(8)
_cell_formula_units_Z 1
_cell_length_a 9.7494(13)
_cell_length_b 10.9847(12)
_cell_length_c 11.4996(14)
_cell_measurement_temperature 100(2)
_cell_volume 1145.8(3)
_computing_structure_refinement 'SHELXL-97 (Sheldrick, 1997)'
_computing_structure_solution 'SHELXS-97 (Sheldrick, 1990)'
_diffrn_ambient_temperature 100(2)
_diffrn_measured_fraction_theta_full 0.999
_diffrn_measured_fraction_theta_max 0.999
_diffrn_radiation_monochromator graphite
_diffrn_radiation_source 'fine-focus sealed tube'
_diffrn_radiation_type MoK\a
_diffrn_radiation_wavelength 0.71073
_diffrn_reflns_av_R_equivalents 0.0641
_diffrn_reflns_av_sigmaI/netI 0.0576
_diffrn_reflns_limit_h_max 12
_diffrn_reflns_limit_h_min -12
_diffrn_reflns_limit_k_max 14
_diffrn_reflns_limit_k_min -14
_diffrn_reflns_limit_l_max 14
_diffrn_reflns_limit_l_min -14
_diffrn_reflns_number 23112
_diffrn_reflns_theta_full 27.50
_diffrn_reflns_theta_max 27.50
_diffrn_reflns_theta_min 2.67
_exptl_absorpt_coefficient_mu 1.167
_exptl_absorpt_correction_T_max 0.9884
_exptl_absorpt_correction_T_min 0.8002
_exptl_absorpt_correction_type multi-scan
_exptl_absorpt_process_details SADABS
_exptl_crystal_colour orange
_exptl_crystal_density_diffrn 1.610
_exptl_crystal_density_method 'not measured'
_exptl_crystal_description plate
_exptl_crystal_F_000 562
_exptl_crystal_size_max 0.20
_exptl_crystal_size_mid 0.08
_exptl_crystal_size_min 0.01
_refine_diff_density_max 1.703
_refine_diff_density_min -1.627
_refine_diff_density_rms 0.129
_refine_ls_extinction_method none
_refine_ls_goodness_of_fit_ref 1.059
_refine_ls_hydrogen_treatment constr
_refine_ls_matrix_type full
_refine_ls_number_parameters 257
_refine_ls_number_reflns 5263
_refine_ls_number_restraints 0
_refine_ls_restrained_S_all 1.059
_refine_ls_R_factor_all 0.0697
_refine_ls_R_factor_gt 0.0453
_refine_ls_shift/su_max 0.001
_refine_ls_shift/su_mean 0.000
_refine_ls_structure_factor_coef Fsqd
_refine_ls_weighting_details 'calc w=1/[\s^2^(Fo^2^)+(0.0550P)^2^+1.4362P] where P=(Fo^2^+2Fc^2^)/3'
_refine_ls_weighting_scheme calc
_refine_ls_wR_factor_gt 0.1057
_refine_ls_wR_factor_ref 0.1134
_reflns_number_gt 4065
_reflns_number_total 5263
_reflns_threshold_expression >2sigma(I)
_cod_data_source_file om800207t-file002.cif
_cod_data_source_block MGF116
_cod_original_cell_volume 1145.8(2)
_cod_original_sg_symbol_H-M P-1
_cod_database_code 4071528

loop_
_symmetry_equiv_pos_as_xyz
'x, y, z'
'-x, -y, -z'

loop_
_atom_site_label
_atom_site_type_symbol
_atom_site_fract_x
_atom_site_fract_y
_atom_site_fract_z
_atom_site_U_iso_or_equiv
_atom_site_adp_type
_atom_site_occupancy
_atom_site_symmetry_multiplicity
_atom_site_calc_flag
_atom_site_refinement_flags
Ru1 Ru 0.92980(4) 0.53855(3) 0.72489(3) 0.01660(10) Uani 1 1 d .
Cl1 Cl 0.86251(11) 0.68651(9) 0.83470(9) 0.0221(2) Uani 1 1 d .
O1 O 1.0818(3) 0.6797(3) 0.6230(3) 0.0225(6) Uani 1 1 d .
N1 N 0.9181(4) 0.9642(3) 0.3413(3) 0.0183(7) Uani 1 1 d .
O2 O 0.8175(3) 0.6613(3) 0.5891(3) 0.0227(6) Uani 1 1 d .
C2 C 0.8934(4) 0.7665(4) 0.5150(3) 0.0165(8) Uani 1 1 d .
C5 C 1.1105(4) 0.8829(4) 0.4527(4) 0.0216(9) Uani 1 1 d .
H5 H 1.2048 0.8915 0.4625 0.026 Uiso 1 1 calc R
C14 C 0.9058(4) 0.3750(4) 0.6666(4) 0.0204(8) Uani 1 1 d .
H14 H 0.8828 0.3721 0.5896 0.024 Uiso 1 1 calc R
C1 C 1.0324(4) 0.7749(4) 0.5343(4) 0.0194(8) Uani 1 1 d .
C8 C 0.8630(5) 1.0342(4) 0.1191(4) 0.0279(10) Uani 1 1 d .
H8A H 0.8063 0.9543 0.1403 0.033 Uiso 1 1 calc R
H8B H 0.8180 1.1050 0.0564 0.033 Uiso 1 1 calc R
C11 C 0.9775(4) 0.3839(4) 0.8940(4) 0.0213(9) Uani 1 1 d .
H11 H 1.0002 0.3868 0.9711 0.026 Uiso 1 1 calc R
C4 C 1.0519(4) 0.9752(4) 0.3597(4) 0.0225(9) Uani 1 1 d .
H4 H 1.1053 1.0489 0.3066 0.027 Uiso 1 1 calc R
C15 C 1.0460(4) 0.3869(4) 0.6823(4) 0.0219(9) Uani 1 1 d .
H15 H 1.1159 0.3926 0.6157 0.026 Uiso 1 1 calc R
C13 C 0.7988(4) 0.3673(4) 0.7645(4) 0.0206(8) Uani 1 1 d .
C10 C 1.0834(4) 0.3905(4) 0.7975(4) 0.0223(9) Uani 1 1 d .
C7 C 0.8631(5) 1.0689(4) 0.2370(4) 0.0255(9) Uani 1 1 d .
H7A H 0.9196 1.1488 0.2165 0.031 Uiso 1 1 calc R
H7B H 0.7675 1.0879 0.2646 0.031 Uiso 1 1 calc R
C12 C 0.8363(4) 0.3728(4) 0.8768(4) 0.0192(8) Uani 1 1 d .
H12 H 0.7663 0.3691 0.9428 0.023 Uiso 1 1 calc R
C3 C 0.8368(4) 0.8612(4) 0.4182(4) 0.0228(9) Uani 1 1 d .
C17 C 0.6470(5) 0.3538(4) 0.7506(4) 0.0274(10) Uani 1 1 d .
H17 H 0.5915 0.4016 0.7993 0.033 Uiso 1 1 calc R
C16 C 1.2315(5) 0.4112(5) 0.8106(5) 0.0349(11) Uani 1 1 d .
H16A H 1.2356 0.4475 0.8768 0.052 Uiso 1 1 calc R
H16B H 1.2763 0.4717 0.7315 0.052 Uiso 1 1 calc R
H16C H 1.2794 0.3279 0.8321 0.052 Uiso 1 1 calc R
C18 C 0.6070(5) 0.2093(5) 0.8103(5) 0.0413(13) Uani 1 1 d .
H18A H 0.6689 0.1588 0.7716 0.062 Uiso 1 1 calc R
H18B H 0.5115 0.1969 0.7974 0.062 Uiso 1 1 calc R
H18C H 0.6150 0.1797 0.9001 0.062 Uiso 1 1 calc R
C9 C 1.0030(5) 1.0127(4) 0.0614(4) 0.0270(10) Uani 1 1 d .
H9A H 1.0459 0.9375 0.1212 0.032 Uiso 1 1 calc R
H9B H 1.0622 1.0902 0.0446 0.032 Uiso 1 1 calc R
C6 C 0.6900(5) 0.8504(5) 0.3992(5) 0.0327(11) Uani 1 1 d .
H6A H 0.6372 0.9205 0.4166 0.049 Uiso 1 1 calc R
H6B H 0.6516 0.7662 0.4559 0.049 Uiso 1 1 calc R
H6C H 0.6845 0.8573 0.3126 0.049 Uiso 1 1 calc R
C19 C 0.6141(5) 0.4100(5) 0.6158(5) 0.0373(12) Uani 1 1 d .
H19A H 0.6427 0.5017 0.5798 0.056 Uiso 1 1 calc R
H19B H 0.5145 0.4028 0.6137 0.056 Uiso 1 1 calc R
H19C H 0.6638 0.3617 0.5671 0.056 Uiso 1 1 calc R
C20 C 0.5459(5) 0.7450(5) 0.7465(5) 0.0373(12) Uani 1 1 d .
H20 H 0.6334 0.7113 0.7150 0.045 Uiso 1 1 calc R
Cl2 Cl 0.49949(18) 0.6456(2) 0.90152(16) 0.0807(6) Uani 1 1 d .
Cl3 Cl 0.41491(13) 0.73143(13) 0.65802(14) 0.0438(3) Uani 1 1 d .
Cl4 Cl 0.57331(16) 0.90687(15) 0.7278(2) 0.0828(7) Uani 1 1 d .

loop_
_atom_site_aniso_label
_atom_site_aniso_U_11
_atom_site_aniso_U_22
_atom_site_aniso_U_33
_atom_site_aniso_U_23
_atom_site_aniso_U_13
_atom_site_aniso_U_12
Ru1 0.02151(18) 0.01351(16) 0.01418(16) -0.00379(12) -0.00342(12) 0.00196(11)
Cl1 0.0283(5) 0.0203(5) 0.0197(5) -0.0089(4) -0.0060(4) 0.0056(4)
O1 0.0241(16) 0.0171(14) 0.0237(15) -0.0034(12) -0.0037(12) -0.0005(12)
N1 0.0252(18) 0.0144(16) 0.0151(16) -0.0049(13) -0.0024(14) 0.0017(13)
O2 0.0242(16) 0.0199(14) 0.0222(15) -0.0039(12) -0.0071(12) 0.0002(12)
C2 0.027(2) 0.0120(18) 0.0112(18) -0.0050(15) -0.0012(16) 0.0013(15)
C5 0.019(2) 0.019(2) 0.030(2) -0.0119(18) -0.0036(17) 0.0025(16)
C14 0.029(2) 0.0148(18) 0.020(2) -0.0083(16) -0.0054(17) 0.0034(16)
C1 0.026(2) 0.0183(19) 0.016(2) -0.0088(16) -0.0036(17) 0.0034(16)
C8 0.034(3) 0.027(2) 0.019(2) -0.0028(18) -0.0069(19) 0.0018(19)
C11 0.026(2) 0.0163(19) 0.018(2) -0.0004(16) -0.0045(17) -0.0012(16)
C4 0.026(2) 0.022(2) 0.022(2) -0.0111(18) -0.0021(17) -0.0040(17)
C15 0.023(2) 0.0164(19) 0.024(2) -0.0063(17) 0.0020(17) 0.0041(16)
C13 0.021(2) 0.0140(18) 0.026(2) -0.0055(17) -0.0060(17) 0.0022(16)
C10 0.025(2) 0.0130(19) 0.027(2) -0.0039(17) -0.0077(18) 0.0036(16)
C7 0.036(3) 0.019(2) 0.019(2) -0.0023(17) -0.0061(19) 0.0042(18)
C12 0.024(2) 0.0129(18) 0.0158(19) 0.0004(15) -0.0014(16) 0.0007(16)
C3 0.024(2) 0.023(2) 0.023(2) -0.0094(18) -0.0059(18) 0.0039(17)
C17 0.024(2) 0.027(2) 0.033(2) -0.012(2) -0.0084(19) 0.0007(18)
C16 0.026(3) 0.034(3) 0.039(3) -0.005(2) -0.002(2) -0.001(2)
C18 0.032(3) 0.034(3) 0.056(3) -0.010(3) -0.012(2) -0.009(2)
C9 0.034(3) 0.024(2) 0.019(2) -0.0018(18) -0.0055(19) -0.0018(19)
C6 0.022(2) 0.036(3) 0.037(3) -0.007(2) -0.008(2) 0.002(2)
C19 0.032(3) 0.042(3) 0.037(3) -0.009(2) -0.016(2) -0.001(2)
C20 0.028(3) 0.041(3) 0.044(3) -0.016(2) -0.006(2) 0.004(2)
Cl2 0.0430(9) 0.1409(19) 0.0423(9) -0.0146(11) 0.0068(7) -0.0141(10)
Cl3 0.0309(7) 0.0453(7) 0.0636(9) -0.0274(7) -0.0121(6) 0.0017(5)
Cl4 0.0416(9) 0.0413(8) 0.189(2) -0.0591(12) -0.0480(11) 0.0163(7)

loop_
_atom_type_symbol
_atom_type_description
_atom_type_scat_dispersion_real
_atom_type_scat_dispersion_imag
_atom_type_scat_source
C C 0.0033 0.0016 'International Tables Vol C Tables 4.2.6.8 and 6.1.1.4'
H H 0.0000 0.0000 'International Tables Vol C Tables 4.2.6.8 and 6.1.1.4'
N N 0.0061 0.0033 'International Tables Vol C Tables 4.2.6.8 and 6.1.1.4'
O O 0.0106 0.0060 'International Tables Vol C Tables 4.2.6.8 and 6.1.1.4'
Cl Cl 0.1484 0.1585 'International Tables Vol C Tables 4.2.6.8 and 6.1.1.4'
Ru Ru -1.2594 0.8363 'International Tables Vol C Tables 4.2.6.8 and 6.1.1.4'

loop_
_geom_angle_atom_site_label_1
_geom_angle_atom_site_label_2
_geom_angle_atom_site_label_3
_geom_angle
_geom_angle_site_symmetry_3
O2 Ru1 O1 79.62(11) .
O2 Ru1 C15 118.00(14) .
O1 Ru1 C15 92.18(14) .
O2 Ru1 C14 93.62(13) .
O1 Ru1 C14 118.24(14) .
C15 Ru1 C14 38.38(16) .
O2 Ru1 C12 122.33(14) .
O1 Ru1 C12 157.64(13) .
C15 Ru1 C12 81.28(16) .
C14 Ru1 C12 68.31(15) .
O2 Ru1 C11 160.50(14) .
O1 Ru1 C11 119.42(14) .
C15 Ru1 C11 68.48(16) .
C14 Ru1 C11 81.22(15) .
C12 Ru1 C11 38.37(15) .
O2 Ru1 C13 95.36(13) .
O1 Ru1 C13 156.15(14) .
C15 Ru1 C13 69.43(16) .
C14 Ru1 C13 38.31(16) .
C12 Ru1 C13 37.65(15) .
C11 Ru1 C13 68.96(15) .
O2 Ru1 C10 155.46(14) .
O1 Ru1 C10 92.80(14) .
C15 Ru1 C10 38.38(16) .
C14 Ru1 C10 69.29(15) .
C12 Ru1 C10 68.83(16) .
C11 Ru1 C10 37.62(16) .
C13 Ru1 C10 82.14(15) .
O2 Ru1 Cl1 83.92(8) .
O1 Ru1 Cl1 85.10(8) .
C15 Ru1 Cl1 157.11(12) .
C14 Ru1 Cl1 155.79(12) .
C12 Ru1 Cl1 92.66(11) .
C11 Ru1 Cl1 93.10(11) .
C13 Ru1 Cl1 117.78(11) .
C10 Ru1 Cl1 118.94(12) .
C1 O1 Ru1 112.1(3) .
C4 N1 C3 120.9(3) .
C4 N1 C7 117.6(3) .
C3 N1 C7 121.5(4) .
C2 O2 Ru1 111.2(2) .
O2 C2 C3 120.3(4) .
O2 C2 C1 118.7(3) .
C3 C2 C1 120.9(4) .
C4 C5 C1 120.3(4) .
C15 C14 C13 121.0(4) .
C15 C14 Ru1 70.8(2) .
C13 C14 Ru1 72.1(2) .
O1 C1 C5 124.2(4) .
O1 C1 C2 118.2(4) .
C5 C1 C2 117.5(4) .
C9 C8 C7 114.7(4) .
C10 C11 C12 120.5(4) .
C10 C11 Ru1 71.6(2) .
C12 C11 Ru1 70.4(2) .
N1 C4 C5 121.3(4) .
C14 C15 C10 120.6(4) .
C14 C15 Ru1 70.8(2) .
C10 C15 Ru1 72.2(2) .
C12 C13 C14 118.0(4) .
C12 C13 C17 119.7(4) .
C14 C13 C17 122.2(4) .
C12 C13 Ru1 70.4(2) .
C14 C13 Ru1 69.6(2) .
C17 C13 Ru1 131.5(3) .
C11 C10 C15 118.5(4) .
C11 C10 C16 121.2(4) .
C15 C10 C16 120.1(4) .
C11 C10 Ru1 70.8(2) .
C15 C10 Ru1 69.4(2) .
C16 C10 Ru1 127.7(3) .
N1 C7 C8 113.1(3) .
C13 C12 C11 121.4(4) .
C13 C12 Ru1 71.9(2) .
C11 C12 Ru1 71.2(2) .
N1 C3 C2 119.0(4) .
N1 C3 C6 120.9(4) .
C2 C3 C6 120.1(4) .
C13 C17 C19 113.5(4) .
C13 C17 C18 107.7(4) .
C19 C17 C18 111.5(4) .
C8 C9 C9 112.3(5) 2_775
Cl4 C20 Cl2 113.7(3) .
Cl4 C20 Cl3 110.5(3) .
Cl2 C20 Cl3 107.9(3) .

loop_
_geom_bond_atom_site_label_1
_geom_bond_atom_site_label_2
_geom_bond_distance
_geom_bond_site_symmetry_2
Ru1 O2 2.074(3) .
Ru1 O1 2.104(3) .
Ru1 C15 2.153(4) .
Ru1 C14 2.153(4) .
Ru1 C12 2.166(4) .
Ru1 C11 2.177(4) .
Ru1 C13 2.186(4) .
Ru1 C10 2.189(4) .
Ru1 Cl1 2.4186(10) .
O1 C1 1.306(5) .
N1 C4 1.361(5) .
N1 C3 1.369(5) .
N1 C7 1.483(5) .
O2 C2 1.349(5) .
C2 C3 1.388(6) .
C2 C1 1.409(6) .
C5 C4 1.361(6) .
C5 C1 1.405(6) .
C14 C15 1.415(6) .
C14 C13 1.424(6) .
C8 C9 1.497(6) .
C8 C7 1.532(6) .
C11 C10 1.408(6) .
C11 C12 1.428(6) .
C15 C10 1.427(6) .
C13 C12 1.404(6) .
C13 C17 1.523(6) .
C10 C16 1.501(6) .
C3 C6 1.487(6) .
C17 C19 1.525(6) .
C17 C18 1.534(6) .
C9 C9 1.539(8) 2_775
C20 Cl4 1.739(5) .
C20 Cl2 1.747(6) .
C20 Cl3 1.763(5) .

loop_
_geom_torsion_atom_site_label_1
_geom_torsion_atom_site_label_2
_geom_torsion_atom_site_label_3
_geom_torsion_atom_site_label_4
_geom_torsion
_geom_torsion_site_symmetry_4
O2 Ru1 O1 C1 4.0(2) .
C15 Ru1 O1 C1 122.1(3) .
C14 Ru1 O1 C1 92.6(3) .
C12 Ru1 O1 C1 -165.7(3) .
C11 Ru1 O1 C1 -171.5(3) .
C13 Ru1 O1 C1 83.7(4) .
C10 Ru1 O1 C1 160.5(3) .
Cl1 Ru1 O1 C1 -80.7(2) .
O1 Ru1 O2 C2 -3.8(2) .
C15 Ru1 O2 C2 -90.7(3) .
C14 Ru1 O2 C2 -121.8(3) .
C12 Ru1 O2 C2 171.6(2) .
C11 Ru1 O2 C2 164.4(4) .
C13 Ru1 O2 C2 -160.2(3) .
C10 Ru1 O2 C2 -77.4(4) .
Cl1 Ru1 O2 C2 82.3(2) .
Ru1 O2 C2 C3 -179.8(3) .
Ru1 O2 C2 C1 3.2(4) .
O2 Ru1 C14 C15 132.7(2) .
O1 Ru1 C14 C15 52.5(3) .
C12 Ru1 C14 C15 -103.9(3) .
C11 Ru1 C14 C15 -66.3(3) .
C13 Ru1 C14 C15 -133.3(4) .
C10 Ru1 C14 C15 -29.2(2) .
Cl1 Ru1 C14 C15 -144.1(2) .
O2 Ru1 C14 C13 -94.1(2) .
O1 Ru1 C14 C13 -174.2(2) .
C15 Ru1 C14 C13 133.3(4) .
C12 Ru1 C14 C13 29.4(2) .
C11 Ru1 C14 C13 67.0(2) .
C10 Ru1 C14 C13 104.0(3) .
Cl1 Ru1 C14 C13 -10.8(4) .
Ru1 O1 C1 C5 179.3(3) .
Ru1 O1 C1 C2 -3.6(4) .
C4 C5 C1 O1 177.5(4) .
C4 C5 C1 C2 0.4(6) .
O2 C2 C1 O1 0.4(5) .
C3 C2 C1 O1 -176.7(4) .
O2 C2 C1 C5 177.6(3) .
C3 C2 C1 C5 0.5(6) .
O2 Ru1 C11 C10 143.1(4) .
O1 Ru1 C11 C10 -50.2(3) .
C15 Ru1 C11 C10 29.7(2) .
C14 Ru1 C11 C10 67.3(3) .
C12 Ru1 C11 C10 133.3(4) .
C13 Ru1 C11 C10 105.0(3) .
Cl1 Ru1 C11 C10 -136.3(2) .
O2 Ru1 C11 C12 9.9(5) .
O1 Ru1 C11 C12 176.5(2) .
C15 Ru1 C11 C12 -103.6(3) .
C14 Ru1 C11 C12 -66.0(2) .
C13 Ru1 C11 C12 -28.3(2) .
C10 Ru1 C11 C12 -133.3(4) .
Cl1 Ru1 C11 C12 90.4(2) .
C3 N1 C4 C5 1.8(6) .
C7 N1 C4 C5 -179.5(4) .
C1 C5 C4 N1 -1.6(6) .
C13 C14 C15 C10 0.5(6) .
Ru1 C14 C15 C10 54.4(3) .
C13 C14 C15 Ru1 -53.9(3) .
O2 Ru1 C15 C14 -56.2(3) .
O1 Ru1 C15 C14 -135.6(2) .
C12 Ru1 C15 C14 65.9(2) .
C11 Ru1 C15 C14 103.5(3) .
C13 Ru1 C15 C14 28.8(2) .
C10 Ru1 C15 C14 132.6(4) .
Cl1 Ru1 C15 C14 141.8(3) .
O2 Ru1 C15 C10 171.2(2) .
O1 Ru1 C15 C10 91.8(2) .
C14 Ru1 C15 C10 -132.6(4) .
C12 Ru1 C15 C10 -66.7(2) .
C11 Ru1 C15 C10 -29.1(2) .
C13 Ru1 C15 C10 -103.8(3) .
Cl1 Ru1 C15 C10 9.2(4) .
C15 C14 C13 C12 0.4(6) .
Ru1 C14 C13 C12 -52.9(3) .
C15 C14 C13 C17 -179.7(4) .
Ru1 C14 C13 C17 126.9(4) .
C15 C14 C13 Ru1 53.3(3) .
O2 Ru1 C13 C12 -139.3(2) .
O1 Ru1 C13 C12 144.3(3) .
C15 Ru1 C13 C12 102.8(3) .
C14 Ru1 C13 C12 131.7(4) .
C11 Ru1 C13 C12 28.8(2) .
C10 Ru1 C13 C12 65.3(3) .
Cl1 Ru1 C13 C12 -53.3(3) .
O2 Ru1 C13 C14 89.1(2) .
O1 Ru1 C13 C14 12.7(4) .
C15 Ru1 C13 C14 -28.9(2) .
C12 Ru1 C13 C14 -131.7(4) .
C11 Ru1 C13 C14 -102.9(3) .
C10 Ru1 C13 C14 -66.4(2) .
Cl1 Ru1 C13 C14 175.00(19) .
O2 Ru1 C13 C17 -26.5(4) .
O1 Ru1 C13 C17 -102.8(5) .
C15 Ru1 C13 C17 -144.4(4) .
C14 Ru1 C13 C17 -115.5(5) .
C12 Ru1 C13 C17 112.8(5) .
C11 Ru1 C13 C17 141.6(4) .
C10 Ru1 C13 C17 178.1(4) .
Cl1 Ru1 C13 C17 59.5(4) .
C12 C11 C10 C15 0.5(6) .
Ru1 C11 C10 C15 -52.2(3) .
C12 C11 C10 C16 175.8(4) .
Ru1 C11 C10 C16 123.1(4) .
C12 C11 C10 Ru1 52.7(3) .
C14 C15 C10 C11 -1.0(6) .
Ru1 C15 C10 C11 52.8(3) .
C14 C15 C10 C16 -176.3(4) .
Ru1 C15 C10 C16 -122.5(4) .
C14 C15 C10 Ru1 -53.8(3) .
O2 Ru1 C10 C11 -151.2(3) .
O1 Ru1 C10 C11 137.9(2) .
C15 Ru1 C10 C11 -132.1(4) .
C14 Ru1 C10 C11 -102.9(3) .
C12 Ru1 C10 C11 -29.0(2) .
C13 Ru1 C10 C11 -65.5(2) .
Cl1 Ru1 C10 C11 52.0(3) .
O2 Ru1 C10 C15 -19.1(5) .
O1 Ru1 C10 C15 -90.0(2) .
C14 Ru1 C10 C15 29.2(2) .
C12 Ru1 C10 C15 103.1(3) .
C11 Ru1 C10 C15 132.1(4) .
C13 Ru1 C10 C15 66.6(3) .
Cl1 Ru1 C10 C15 -175.9(2) .
O2 Ru1 C10 C16 93.7(5) .
O1 Ru1 C10 C16 22.8(4) .
C15 Ru1 C10 C16 112.8(5) .
C14 Ru1 C10 C16 142.0(4) .
C12 Ru1 C10 C16 -144.1(4) .
C11 Ru1 C10 C16 -115.1(5) .
C13 Ru1 C10 C16 179.4(4) .
Cl1 Ru1 C10 C16 -63.1(4) .
C4 N1 C7 C8 98.9(4) .
C3 N1 C7 C8 -82.4(5) .
C9 C8 C7 N1 -63.0(5) .
C14 C13 C12 C11 -0.9(6) .
C17 C13 C12 C11 179.3(4) .
Ru1 C13 C12 C11 -53.4(3) .
C14 C13 C12 Ru1 52.5(3) .
C17 C13 C12 Ru1 -127.3(4) .
C10 C11 C12 C13 0.4(6) .
Ru1 C11 C12 C13 53.7(3) .
C10 C11 C12 Ru1 -53.3(3) .
O2 Ru1 C12 C13 50.2(3) .
O1 Ru1 C12 C13 -141.7(3) .
C15 Ru1 C12 C13 -67.5(3) .
C14 Ru1 C12 C13 -29.9(2) .
C11 Ru1 C12 C13 -133.6(4) .
C10 Ru1 C12 C13 -105.2(3) .
Cl1 Ru1 C12 C13 134.7(2) .
O2 Ru1 C12 C11 -176.1(2) .
O1 Ru1 C12 C11 -8.1(5) .
C15 Ru1 C12 C11 66.2(2) .
C14 Ru1 C12 C11 103.7(3) .
C13 Ru1 C12 C11 133.6(4) .
C10 Ru1 C12 C11 28.5(2) .
Cl1 Ru1 C12 C11 -91.6(2) .
C4 N1 C3 C2 -0.8(6) .
C7 N1 C3 C2 -179.4(4) .
C4 N1 C3 C6 179.0(4) .
C7 N1 C3 C6 0.4(6) .
O2 C2 C3 N1 -177.3(3) .
C1 C2 C3 N1 -0.4(6) .
O2 C2 C3 C6 2.9(6) .
C1 C2 C3 C6 179.8(4) .
C12 C13 C17 C19 153.2(4) .
C14 C13 C17 C19 -26.6(6) .
Ru1 C13 C17 C19 63.8(5) .
C12 C13 C17 C18 -82.8(5) .
C14 C13 C17 C18 97.4(5) .
Ru1 C13 C17 C18 -172.2(3) .
C7 C8 C9 C9 -176.1(4) 2_775
